data_2007988
loop_
_publ_author_name
'Puliti, Raffaella'
'De Rosa, Salvatore'
'Mattia, Carlo Andrea'

_publ_section_title
;
 4'-Methylaminoavarone from <i>Dysidea avara</i>
;
_journal_issue 12
_journal_name_full 'Acta Crystallographica Section C'
_journal_page_first 1954
_journal_page_last 1957
_journal_paper_doi 10.1107/S010827019800924X
_journal_volume 54
_journal_year 1998
_chemical_formula_moiety 'C22 H31 N1 O2'
_chemical_formula_sum 'C22 H31 N O2'
_chemical_formula_weight 341.50
_chemical_name_systematic
; 2,5-Cyclohexadiene-1,4-dione,3-(methylamino)-5-[(1,2,3,4,4a,7,8,
8a-octahydro-1,2,4a,5-tetramethyl-1-naphthalenyl)methyl]
4'-METHYLAMINO AVARONE
;
_space_group_IT_number 19
_symmetry_cell_setting orthorhombic
_symmetry_space_group_name_Hall 'P 2ac 2ab'
_symmetry_space_group_name_H-M 'P 21 21 21'
_cell_angle_alpha 90
_cell_angle_beta 90
_cell_angle_gamma 90
_cell_formula_units_Z 4
_cell_length_a 7.2040(13)
_cell_length_b 7.6076(11)
_cell_length_c 35.187(9)
_cell_measurement_reflns_used 25
_cell_measurement_temperature 293
_cell_measurement_theta_max 31
_cell_measurement_theta_min 23
_cell_volume 1928.4(7)
_diffrn_ambient_temperature 293
_diffrn_measurement_device 'Enraf-Nonius CAD-4'
_diffrn_measurement_method '\w-\q scans as suggested by peak-shape analysis'
_diffrn_radiation_monochromator graphite
_diffrn_radiation_source monochromated
_diffrn_radiation_type CuK\a
_diffrn_radiation_wavelength 1.54056
_diffrn_reflns_limit_h_max 9
_diffrn_reflns_limit_h_min 0
_diffrn_reflns_limit_k_max 9
_diffrn_reflns_limit_k_min 0
_diffrn_reflns_limit_l_max 44
_diffrn_reflns_limit_l_min 0
_diffrn_reflns_number 2293
_diffrn_reflns_theta_max 75
_diffrn_standards_decay_% 2
_diffrn_standards_interval_time 250
_diffrn_standards_number 4
_exptl_absorpt_coefficient_mu 0.544
_exptl_absorpt_correction_type none
_exptl_crystal_colour translucent_red
_exptl_crystal_density_diffrn 1.176
_exptl_crystal_density_meas ?
_exptl_crystal_description prism
_exptl_crystal_F_000 744.0
_exptl_crystal_size_max 0.38
_exptl_crystal_size_mid 0.33
_exptl_crystal_size_min 0.29
_refine_diff_density_max 0.17
_refine_diff_density_min -0.15
_refine_ls_abs_structure_details
; assigned in agreement with the known
stereochemistry of avarol.
;
_refine_ls_abs_structure_Rogers 0.887(5)
_refine_ls_extinction_coef 1.56E-6(8)
_refine_ls_extinction_method 'Stout & Jensen (1968)'
_refine_ls_goodness_of_fit_obs 0.927
_refine_ls_hydrogen_treatment noref
_refine_ls_matrix_type full
_refine_ls_number_parameters 227
_refine_ls_number_reflns 2034
_refine_ls_R_factor_all 0.0509
_refine_ls_R_factor_obs 0.0447
_refine_ls_shift/esd_max 0.002
_refine_ls_structure_factor_coef F
_refine_ls_weighting_details 'w = 1/[\s^2^(F~o~)+(0.01F~o~)^2^+0.5] (Killean & Lawrence, 1969)'
_refine_ls_weighting_scheme calc
_refine_ls_wR_factor_obs 0.0443
_reflns_number_observed 2034
_reflns_number_total 2293
_reflns_observed_criterion I>2.5\s(I)
_cod_data_source_file na1378.cif
_cod_data_source_block I
_cod_depositor_comments
;
 Changing the _atom_site_occupancy data item value from '.' to '1'
 for all fully occupied atom sites.

 Antanas Vaitkus,
 2017-02-10

The following automatic conversions were performed:

'_exptl_crystal_density_meas' value 'not measured' was changed to '?'
- the value is perceived as not measured.

Automatic conversion script
Id: cif_fix_values 3008 2015-01-20 13:52:24Z robertas 

The following automatic conversions were performed:

'_refine_ls_weighting_scheme' value
'1/[\s^2^(F~o~)+(0.01F~o~)^2^+0.5] (Killean & Lawrence, 1969)' was
changed to 'calc'. New tag '_refine_ls_weighting_details' was
created. The value of the new tag was set to 'w =
1/[\s^2^(F~o~)+(0.01F~o~)^2^+0.5] (Killean & Lawrence, 1969)'.

Automatic conversion script
Id: cif_fix_values 3143 2015-03-26 13:38:13Z robertas 
;
_cod_original_cell_volume 1928.5(7)
_cod_original_formula_sum 'C22 H31 N1 O2'
_cod_database_code 2007988

loop_
_symmetry_equiv_pos_as_xyz
x,y,z
-x+1/2,-y,z+1/2
x+1/2,-y+1/2,-z
-x,y+1/2,-z+1/2

loop_
_atom_site_aniso_label
_atom_site_aniso_U_11
_atom_site_aniso_U_22
_atom_site_aniso_U_33
_atom_site_aniso_U_12
_atom_site_aniso_U_13
_atom_site_aniso_U_23
O1 0.0625(12) 0.0450(10) 0.0841(13) 0.0102(12) 0.0167(11) 0.0045(11)
O2 0.0448(10) 0.0446(10) 0.0766(12) 0.0059(10) 0.0043(10) 0.0054(10)
N 0.0382(11) 0.0449(11) 0.0635(13) -0.0003(11) 0.0036(11) 0.0074(11)
C1 0.0417(15) 0.0666(18) 0.0604(16) -0.0011(16) -0.0015(14) -0.0005(16)
C2 0.0584(18) 0.072(2) 0.0701(19) 0.007(2) 0.0014(17) 0.0008(18)
C3 0.089(3) 0.083(2) 0.072(2) 0.015(2) 0.010(2) -0.013(2)
C4 0.0623(18) 0.078(2) 0.0525(15) -0.002(2) 0.0126(15) -0.0060(17)
C5 0.0500(16) 0.077(2) 0.0439(13) -0.0079(18) 0.0041(14) 0.0048(15)
C6 0.0572(18) 0.098(2) 0.0475(15) -0.003(2) -0.0083(15) -0.0036(18)
C7 0.0533(17) 0.101(2) 0.0557(16) 0.007(2) -0.0095(15) 0.012(2)
C8 0.0430(14) 0.0662(18) 0.0547(15) 0.0007(17) -0.0018(13) 0.0110(16)
C9 0.0418(13) 0.0503(14) 0.0495(13) -0.0068(15) -0.0003(12) 0.0084(13)
C10 0.0386(13) 0.0564(15) 0.0448(13) -0.0071(15) 0.0020(12) 0.0032(13)
C11 0.0504(15) 0.0459(14) 0.0490(13) -0.0045(15) -0.0007(13) 0.0014(13)
C12 0.0592(18) 0.0531(16) 0.0725(18) -0.0128(18) 0.0047(17) 0.0130(16)
C13 0.0593(19) 0.072(2) 0.081(2) 0.0124(19) -0.0005(18) 0.0118(19)
C14 0.071(2) 0.103(3) 0.0584(17) -0.008(2) 0.0161(17) 0.0197(19)
C15 0.098(3) 0.155(4) 0.124(3) 0.008(4) -0.006(3) -0.070(3)
C1' 0.0453(14) 0.0454(13) 0.0376(11) -0.0026(14) -0.0007(12) -0.0015(12)
C2' 0.0517(15) 0.0400(13) 0.0456(13) 0.0050(14) 0.0013(13) -0.0002(12)
C3' 0.0401(13) 0.0450(13) 0.0529(14) 0.0033(13) 0.0028(13) 0.0032(13)
C4' 0.0410(12) 0.0424(13) 0.0392(11) -0.0012(13) -0.0009(11) 0.0004(11)
C5' 0.0443(13) 0.0404(12) 0.0422(11) 0.0014(14) 0.0007(12) -0.0017(12)
C6' 0.0412(13) 0.0472(14) 0.0462(13) -0.0002(14) 0.0041(12) 0.0022(12)
C7' 0.0382(14) 0.0587(17) 0.0799(19) -0.0046(16) 0.0010(15) 0.0116(17)

loop_
_atom_site_label
_atom_site_fract_x
_atom_site_fract_y
_atom_site_fract_z
_atom_site_U_iso_or_equiv
_atom_site_thermal_displace_type
_atom_site_calc_flag
_atom_site_occupancy
_atom_site_disorder_group
_atom_site_type_symbol
O1 -0.1337(3) 0.7364(3) 0.20175(6) 0.0639(7) Uani . 1 . O
O2 0.1885(3) 0.1141(3) 0.20667(6) 0.0553(6) Uani . 1 . O
N -0.1745(3) 0.1186(3) 0.21819(7) 0.0489(6) Uani . 1 . N
C1 0.5434(4) 0.5562(4) 0.12016(9) 0.0562(9) Uani . 1 . C
C2 0.6070(5) 0.3689(5) 0.11201(9) 0.0669(11) Uani . 1 . C
C3 0.5415(6) 0.3034(5) 0.07447(10) 0.0815(13) Uani . 1 . C
C4 0.4056(5) 0.3759(5) 0.05392(8) 0.0642(10) Uani . 1 . C
C5 0.3279(4) 0.5564(5) 0.06379(8) 0.0569(9) Uani . 1 . C
C6 0.1206(5) 0.5669(5) 0.05296(8) 0.0677(12) Uani . 1 . C
C7 0.0350(4) 0.7396(5) 0.06626(9) 0.0699(12) Uani . 1 . C
C8 0.0418(4) 0.7621(4) 0.10951(8) 0.0546(9) Uani . 1 . C
C9 0.2444(4) 0.7443(4) 0.12521(7) 0.0472(8) Uani . 1 . C
C10 0.3404(4) 0.5800(4) 0.10779(7) 0.0466(8) Uani . 1 . C
C11 0.2315(4) 0.7242(4) 0.16979(7) 0.0484(8) Uani . 1 . C
C12 0.3539(5) 0.9152(4) 0.11906(9) 0.0616(10) Uani . 1 . C
C13 -0.0553(5) 0.9330(5) 0.12012(10) 0.0707(11) Uani . 1 . C
C14 0.4386(5) 0.6913(5) 0.04002(9) 0.0774(13) Uani . 1 . C
C15 0.3391(7) 0.2810(7) 0.02006(13) 0.1257(19) Uani . 1 . C
C1' 0.1313(4) 0.5669(4) 0.18499(7) 0.0427(7) Uani . 1 . C
C2' -0.0679(4) 0.5873(4) 0.19873(7) 0.0458(8) Uani . 1 . C
C3' -0.1708(4) 0.4340(4) 0.20869(8) 0.0460(7) Uani . 1 . C
C4' -0.0931(4) 0.2718(4) 0.20983(7) 0.0409(7) Uani . 1 . C
C5' 0.1125(4) 0.2551(4) 0.20233(7) 0.0423(7) Uani . 1 . C
C6' 0.2103(4) 0.4089(4) 0.18882(7) 0.0449(8) Uani . 1 . C
C7' -0.3742(4) 0.1025(4) 0.22307(9) 0.0590(9) Uani . 1 . C
HN -0.09772 0.01472 0.22109 0.0489 Uiso calc 1 . H
H1A 0.62512 0.64219 0.10552 0.0562 Uiso calc 1 . H
H1B 0.55447 0.58055 0.14857 0.0562 Uiso calc 1 . H
H2A 0.55656 0.28827 0.13274 0.0669 Uiso calc 1 . H
H2B 0.74858 0.36576 0.11237 0.0669 Uiso calc 1 . H
H3 0.60530 0.19478 0.06359 0.0815 Uiso calc 1 . H
H6A 0.05159 0.46492 0.06538 0.0677 Uiso calc 1 . H
H6B 0.10827 0.55805 0.02414 0.0677 Uiso calc 1 . H
H7A -0.10028 0.74324 0.05775 0.0699 Uiso calc 1 . H
H7B 0.10580 0.84099 0.05401 0.0699 Uiso calc 1 . H
H8 -0.02874 0.66257 0.12248 0.0546 Uiso calc 1 . H
H10 0.26007 0.48320 0.11929 0.0466 Uiso calc 1 . H
H11A 0.16593 0.83313 0.18004 0.0484 Uiso calc 1 . H
H11B 0.36390 0.72003 0.18004 0.0484 Uiso calc 1 . H
H12A 0.34528 0.95147 0.09121 0.0616 Uiso calc 1 . H
H12B 0.48957 0.89545 0.12616 0.0616 Uiso calc 1 . H
H12C 0.29953 1.01205 0.13572 0.0616 Uiso calc 1 . H
H13A -0.05144 0.94910 0.14889 0.0707 Uiso calc 1 . H
H13B -0.19001 0.92848 0.11126 0.0707 Uiso calc 1 . H
H13C 0.01054 1.03591 0.10733 0.0707 Uiso calc 1 . H
H14A 0.43037 0.65885 0.01195 0.0774 Uiso calc 1 . H
H14B 0.57413 0.69042 0.04839 0.0774 Uiso calc 1 . H
H14C 0.38426 0.81374 0.04404 0.0774 Uiso calc 1 . H
H15A 0.20426 0.24448 0.02401 0.1258 Uiso calc 1 . H
H15B 0.41873 0.17189 0.01585 0.1258 Uiso calc 1 . H
H15C 0.34828 0.36106 -0.00312 0.1258 Uiso calc 1 . H
H3' -0.30539 0.44657 0.21508 0.0460 Uiso calc 1 . H
H6' 0.34438 0.39640 0.18198 0.0449 Uiso calc 1 . H
H7'A -0.41582 0.17883 0.24534 0.0590 Uiso calc 1 . H
H7'B -0.43969 0.14298 0.19890 0.0590 Uiso calc 1 . H
H7'C -0.40736 -0.02547 0.22840 0.0590 Uiso calc 1 . H

loop_
_atom_type_symbol
_atom_type_description
_atom_type_scat_dispersion_real
_atom_type_scat_dispersion_imag
_atom_type_scat_source
'O ' 'Oxygen      ' 0.047 0.032 IntTabIV
'N ' 'Nitrogen    ' 0.029 0.018 IntTabIV
'C ' 'Carbon      ' 0.017 0.009 IntTabIV
'H ' 'Hydrogen    ' 0.000 0.000 IntTabIV

loop_
_geom_angle_atom_site_label_1
_geom_angle_atom_site_label_2
_geom_angle_atom_site_label_3
_geom_angle
_geom_angle_publ_flag
C7' N HN 118.9 no
C4' N HN 118.9 no
C4' N C7' 122.2(2) yes
H1A C1 H1B 109.5 no
C10 C1 H1B 109.3 no
C10 C1 H1A 109.3 no
C2 C1 H1B 109.3 no
C2 C1 H1A 109.3 no
C2 C1 C10 110.1(3) no
C1 C2 H2B 108.7 no
C1 C2 H2A 108.7 no
C1 C2 C3 112.6(3) no
H2A C2 H2B 109.5 no
C3 C2 H2B 108.7 no
C3 C2 H2A 108.7 no
C2 C3 H3 117.5 no
C2 C3 C4 125.0(3) yes
C4 C3 H3 117.5 no
C3 C4 C15 118.3(3) no
C3 C4 C5 121.2(3) yes
C5 C4 C15 120.4(3) no
C4 C5 C14 106.6(3) no
C4 C5 C10 108.0(2) no
C4 C5 C6 110.3(3) no
C10 C5 C14 115.5(2) yes
C6 C5 C14 109.3(3) no
C6 C5 C10 107.2(2) no
C5 C6 H6B 109.1 no
C5 C6 H6A 109.1 no
C5 C6 C7 111.1(3) no
H6A C6 H6B 109.5 no
C7 C6 H6B 109.1 no
C7 C6 H6A 109.1 no
C6 C7 H7B 108.6 no
C6 C7 H7A 108.6 no
C6 C7 C8 112.8(3) no
H7A C7 H7B 109.5 no
C8 C7 H7B 108.6 no
C8 C7 H7A 108.6 no
C7 C8 H8 110.2 no
C7 C8 C13 108.9(3) no
C7 C8 C9 111.8(2) no
C13 C8 H8 107.2 no
C9 C8 H8 104.0 no
C9 C8 C13 114.6(3) yes
C8 C9 C12 110.8(2) no
C8 C9 C11 107.7(2) no
C8 C9 C10 110.2(2) no
C11 C9 C12 104.6(2) yes
C10 C9 C12 113.3(2) yes
C10 C9 C11 109.9(2) no
C5 C10 C9 117.2(2) yes
C1 C10 C9 114.0(2) yes
C1 C10 C5 108.8(2) yes
C9 C10 H10 99.9 no
C5 C10 H10 106.1 no
C1 C10 H10 110.0 no
C9 C11 H11B 107.4 no
C9 C11 H11A 107.4 no
C9 C11 C1' 117.4(2) yes
H11A C11 H11B 109.5 no
C1' C11 H11B 107.4 no
C1' C11 H11A 107.4 no
C9 C12 H12C 109.5 no
C9 C12 H12B 109.5 no
C9 C12 H12A 109.5 no
H12B C12 H12C 109.5 no
H12A C12 H12C 109.5 no
H12A C12 H12B 109.5 no
C8 C13 H13C 109.5 no
C8 C13 H13B 109.5 no
C8 C13 H13A 109.5 no
H13B C13 H13C 109.5 no
H13A C13 H13C 109.5 no
H13A C13 H13B 109.5 no
C5 C14 H14C 109.5 no
C5 C14 H14B 109.5 no
C5 C14 H14A 109.5 no
H14B C14 H14C 109.5 no
H14A C14 H14C 109.5 no
H14A C14 H14B 109.5 no
C4 C15 H15C 109.5 no
C4 C15 H15B 109.5 no
C4 C15 H15A 109.5 no
H15B C15 H15C 109.5 no
H15A C15 H15C 109.5 no
H15A C15 H15B 109.5 no
C11 C1' C6' 123.3(3) yes
C11 C1' C2' 119.1(2) yes
C2' C1' C6' 117.5(2) no
O1 C2' C1' 118.9(2) no
C1' C2' C3' 119.0(2) no
O1 C2' C3' 122.1(3) no
C2' C3' H3' 118.8 no
C2' C3' C4' 122.5(3) no
C4' C3' H3' 118.8 no
N C4' C3' 128.2(3) yes
C3' C4' C5' 118.4(2) no
N C4' C5' 113.3(2) yes
O2 C5' C4' 119.6(2) no
C4' C5' C6' 117.9(2) no
O2 C5' C6' 122.4(3) no
C1' C6' C5' 123.6(3) no
C5' C6' H6' 118.2 no
C1' C6' H6' 118.2 no
N C7' H7'C 109.5 no
N C7' H7'B 109.5 no
N C7' H7'A 109.5 no
H7'B C7' H7'C 109.5 no
H7'A C7' H7'C 109.5 no
H7'A C7' H7'B 109.5 no

loop_
_geom_bond_atom_site_label_1
_geom_bond_atom_site_label_2
_geom_bond_site_symmetry_2
_geom_bond_distance
_geom_bond_publ_flag
O1 C2' . 1.235(3) yes
O2 C5' . 1.215(3) yes
N C4' . 1.337(4) yes
N C7' . 1.454(4) yes
N HN . 0.97 no
C1 C2 . 1.524(5) no
C1 C10 . 1.536(4) no
C1 H1A . 1.02 no
C1 H1B . 1.02 no
C2 C3 . 1.488(5) yes
C2 H2A . 1.02 no
C2 H2B . 1.02 no
C3 C4 . 1.336(5) yes
C3 H3 . 1.02 no
C4 C5 . 1.523(5) yes
C4 C15 . 1.473(6) no
C5 C6 . 1.543(5) no
C5 C10 . 1.561(4) yes
C5 C14 . 1.546(5) no
C6 C7 . 1.525(5) no
C6 H6A . 1.02 no
C6 H6B . 1.02 no
C7 C8 . 1.532(4) no
C7 H7A . 1.02 no
C7 H7B . 1.02 no
C8 C9 . 1.566(4) yes
C8 C13 . 1.523(5) no
C8 H8 . 1.02 no
C9 C10 . 1.555(4) yes
C9 C11 . 1.579(4) yes
C9 C12 . 1.536(4) no
C10 H10 . 1.02 no
C11 C1' . 1.497(4) yes
C11 H11A . 1.02 no
C11 H11B . 1.02 no
C12 H12A . 1.02 no
C12 H12B . 1.02 no
C12 H12C . 1.02 no
C13 H13A . 1.02 no
C13 H13B . 1.02 no
C13 H13C . 1.02 no
C14 H14A . 1.02 no
C14 H14B . 1.02 no
C14 H14C . 1.02 no
C15 H15A . 1.02 no
C15 H15B . 1.02 no
C15 H15C . 1.02 no
C1' C2' . 1.522(4) no
C1' C6' . 1.336(4) no
C2' C3' . 1.426(4) no
C3' C4' . 1.356(4) no
C3' H3' . 1.00 no
C4' C5' . 1.509(4) no
C5' C6' . 1.446(4) no
C6' H6' . 1.00 no
C7' H7'A . 1.02 no
C7' H7'B . 1.02 no
C7' H7'C . 1.02 no

loop_
_geom_contact_atom_site_label_1
_geom_contact_atom_site_label_2
_geom_contact_distance
O1 C11 2.863(4)
O1 H8 2.944
C1 C4 2.881(4)
C1 H11B 2.769
C1 H14B 2.733
C1 H6' 2.875
C2 C5 2.993(5)
C3 C10 2.811(5)
C3 H1A 2.863
C3 H10 2.910
C4 H6B 2.758
C5 H7B 2.714
C5 H15A 2.895
C5 H15C 2.788
C6 C15 2.923(6)
C6 H8 2.770
C6 H14A 2.748
C6 H15A 2.723
C7 C10 2.907(4)
C7 H12A 2.892
C8 H6A 2.744
C8 H12C 2.813
C9 H1A 2.934
C9 H7B 2.795
C9 H13A 2.768
C9 H13C 2.856
C10 H2A 2.850
C10 H6A 2.706
C10 H8 2.781
C10 H11B 2.762
C10 H12A 2.886
C10 H12B 2.708
C10 H14B 2.813
C10 H14C 2.880
C10 H6' 2.961
C11 H12B 2.740
C11 H13A 2.761
C12 C13 2.951(5)
C12 H1A 2.891
C12 H7B 2.958
C12 H14C 2.759
C13 H11A 2.750
C14 H12A 2.759
C15 H6A 2.965
C15 H14A 2.962
C1' C4' 2.901(4)
C2' C5' 2.844(4)
C2' H8 2.758
C3' C6' 2.839(4)
C3' C7' 2.960(4)
C3' H7'A 2.923
C3' H7'B 2.962
C4' H7'A 2.733
C4' H7'B 2.710
HN H7'A 2.746
HN H7'B 2.762
H1A H2A 2.900
H1A H10 2.935
H6A H7B 2.915
H6B H14C 2.868
H7A H13C 2.939
H7B H8 2.930
H8 H11A 2.784
H8 H13C 2.904
H10 H11B 2.894
H11B H12C 2.754
H12A H14B 2.989

loop_
_geom_contact_publ_flag
no

loop_
_geom_torsion_atom_site_label_1
_geom_torsion_atom_site_label_2
_geom_torsion_atom_site_label_3
_geom_torsion_atom_site_label_4
_geom_torsion
_geom_torsion_publ_flag
C4' N C7' H7'A -61.9 no
C4' N C7' H7'B 58.1 no
C4' N C7' H7'C 178.1 no
HN N C4' C3' -172.1 no
C7' N C4' C3' 7.9(4) yes
C7' N C4' C5' -174.4(2) no
HN N C4' C5' 5.6 no
HN N C7' H7'C -1.9 no
HN N C7' H7'B -121.9 no
HN N C7' H7'A 118.1 no
C2 C1 C10 H10 51.7 no
H1B C1 C10 C5 175.7 no
H1A C1 C10 C5 55.9 no
C2 C1 C10 C5 -64.2(3) no
H1B C1 C10 C9 42.8 no
H1A C1 C10 C9 -77.0 no
C2 C1 C10 C9 162.9(2) no
C10 C1 C2 H2B 162.3 no
C10 C1 C2 H2A -78.6 no
C10 C1 C2 C3 41.9(4) no
H1A C1 C2 H2B 42.2 no
H1A C1 C2 H2A 161.3 no
H1A C1 C2 C3 -78.2 no
H1B C1 C2 H2B -77.6 no
H1B C1 C2 H2A 41.5 no
H1B C1 C2 C3 162.0 no
H1A C1 C10 H10 171.8 no
H1B C1 C10 H10 -68.4 no
C1 C2 C3 C4 -16.3(5) no
C1 C2 C3 H3 163.7 no
H2A C2 C3 H3 -75.8 no
H2A C2 C3 C4 104.2 no
H2B C2 C3 H3 43.3 no
H2B C2 C3 C4 -136.7 no
C2 C3 C4 C5 11.9(6) no
C2 C3 C4 C15 -171.4(4) no
H3 C3 C4 C15 8.6 no
H3 C3 C4 C5 -168.1 no
C3 C4 C15 H15A 115.2 no
C3 C4 C15 H15B -4.8 no
C3 C4 C15 H15C -124.8 no
C3 C4 C5 C6 -148.6(3) no
C3 C4 C5 C10 -31.8(4) no
C3 C4 C5 C14 92.9(4) no
C5 C4 C15 H15A -68.0 no
C5 C4 C15 H15B 172.0 no
C5 C4 C15 H15C 52.0 no
C15 C4 C5 C14 -83.8(4) no
C15 C4 C5 C10 151.5(3) yes
C15 C4 C5 C6 34.8(4) no
C4 C5 C10 C1 56.9(3) no
C6 C5 C10 C1 175.7(2) no
C4 C5 C14 H14A 55.4 no
C4 C5 C14 H14B -64.6 no
C4 C5 C14 H14C 175.4 no
C4 C5 C10 H10 -61.4 no
C4 C5 C10 C9 -171.9(2) yes
C4 C5 C6 C7 174.2(3) no
C4 C5 C6 H6A 54.0 no
C4 C5 C6 H6B -65.5 no
C14 C5 C10 C1 -62.2(3) no
C10 C5 C14 H14A 175.3 no
C6 C5 C14 H14A -63.8 no
C10 C5 C14 H14B 55.3 no
C6 C5 C14 H14B 176.2 no
C10 C5 C14 H14C -64.7 no
C6 C5 C14 H14C 56.2 no
C6 C5 C10 H10 57.3 no
C14 C5 C10 C9 69.0(3) no
C6 C5 C10 C9 -53.1(3) no
C10 C5 C6 H6B 177.2 no
C10 C5 C6 H6A -63.3 no
C10 C5 C6 C7 57.0(3) no
C14 C5 C6 H6B 51.3 no
C14 C5 C6 H6A 170.8 no
C14 C5 C6 C7 -68.9(3) no
C14 C5 C10 H10 179.4 no
C5 C6 C7 C8 -61.5(4) no
C5 C6 C7 H7A 178.0 no
C5 C6 C7 H7B 59.0 no
H6A C6 C7 H7B 179.3 no
H6A C6 C7 H7A -61.7 no
H6A C6 C7 C8 58.8 no
H6B C6 C7 H7B -61.2 no
H6B C6 C7 H7A 57.8 no
H6B C6 C7 C8 178.3 no
C6 C7 C8 C9 55.3(4) no
C6 C7 C8 C13 -177.1(3) no
C6 C7 C8 H8 -59.8 no
H7A C7 C8 H8 60.7 no
H7A C7 C8 C13 -56.6 no
H7A C7 C8 C9 175.8 no
H7B C7 C8 H8 179.7 no
H7B C7 C8 C13 62.4 no
H7B C7 C8 C9 -65.2 no
C7 C8 C13 H13A 180.0 no
C7 C8 C13 H13B 60.0 no
C7 C8 C13 H13C -60.0 no
C7 C8 C9 C10 -47.0(3) no
C7 C8 C9 C11 -166.8(2) no
C7 C8 C9 C12 79.3(3) no
C9 C8 C13 H13A -54.0 no
C9 C8 C13 H13B -174.0 no
C9 C8 C13 H13C 65.9 no
C13 C8 C9 C12 -45.1(3) no
C13 C8 C9 C11 68.7(3) no
C13 C8 C9 C10 -171.4(3) no
H8 C8 C9 C12 -161.8 no
H8 C8 C9 C11 -47.9 no
H8 C8 C9 C10 71.9 no
H8 C8 C13 H13C -179.2 no
H8 C8 C13 H13B -59.2 no
H8 C8 C13 H13A 60.8 no
C8 C9 C10 C5 48.6(3) no
C8 C9 C10 C1 177.4(2) no
C8 C9 C12 H12A -52.4 no
C8 C9 C12 H12B -172.4 no
C8 C9 C12 H12C 67.6 no
C8 C9 C11 C1' 62.2(3) yes
C8 C9 C11 H11A -59.0 no
C8 C9 C11 H11B -176.7 no
C8 C9 C10 H10 -65.4 no
C11 C9 C10 C5 167.2(2) no
C11 C9 C10 C1 -64.1(3) no
C12 C9 C10 C5 -76.2(3) no
C12 C9 C10 C1 52.5(3) no
C11 C9 C12 H12A -168.2 no
C10 C9 C12 H12A 72.1 no
C11 C9 C12 H12B 71.8 no
C10 C9 C12 H12B -47.9 no
C11 C9 C12 H12C -48.3 no
C10 C9 C12 H12C -167.9 no
C10 C9 C11 C1' -57.9(3) no
C10 C9 C11 H11A -179.0 no
C10 C9 C11 H11B 63.3 no
C11 C9 C10 H10 53.2 no
C12 C9 C10 H10 169.8 no
C12 C9 C11 H11B -58.7 no
C12 C9 C11 H11A 59.0 no
C12 C9 C11 C1' -179.8(2) yes
C9 C11 C1' C2' -100.2(3) yes
C9 C11 C1' C6' 83.0(3) no
H11A C11 C1' C6' -155.9 no
H11A C11 C1' C2' 21.0 no
H11B C11 C1' C6' -38.2 no
H11B C11 C1' C2' 138.7 no
C11 C1' C2' O1 -9.5(4) no
C11 C1' C6' H6' 2.1 no
C11 C1' C6' C5' -177.9(3) no
C11 C1' C2' C3' 172.2(2) no
C6' C1' C2' O1 167.6(3) no
C2' C1' C6' H6' -174.8 no
C2' C1' C6' C5' 5.1(4) no
C6' C1' C2' C3' -10.8(4) no
C1' C2' C3' C4' 6.3(4) no
O1 C2' C3' C4' -171.9(3) no
C1' C2' C3' H3' -173.7 no
O1 C2' C3' H3' 8.1 no
C2' C3' C4' N -179.1(3) no
C2' C3' C4' C5' 3.4(4) no
H3' C3' C4' N 0.9 no
H3' C3' C4' C5' -176.6 no
N C4' C5' O2 -4.8(4) yes
C3' C4' C5' O2 173.1(3) no
C3' C4' C5' C6' -9.0(4) no
N C4' C5' C6' 173.1(2) no
O2 C5' C6' C1' -177.7(3) no
C4' C5' C6' C1' 4.4(4) no
C4' C5' C6' H6' -175.6 no
O2 C5' C6' H6' 2.3 no

loop_
_cod_related_entry_id
_cod_related_entry_database
_cod_related_entry_code
1 ChemSpider 139519
